data_7042302
loop_
_publ_author_name
'Mutailipu, Miriding'
'Zhang, Min'
'Chen, Yanna'
'Lu, Xiaoquan'
'Pan, Shilie'

_publ_section_title
;
 The structural diversity of halogen-centered secondary building units:
 two new mixed-metal borate halides with deep-ultraviolet cut-off edges.
;
_journal_issue 15
_journal_name_full 'Dalton transactions (Cambridge, England : 2003)'
_journal_page_first 4923
_journal_page_last 4928
_journal_paper_doi 10.1039/c7dt00204a
_journal_volume 46
_journal_year 2017
_chemical_formula_sum 'B14 Ba7 F5 Mg2 Na O28'
_chemical_formula_weight 1727.33
_chemical_name_systematic
; 
 ? 
;
_space_group_IT_number 15
_symmetry_cell_setting monoclinic
_symmetry_space_group_name_Hall '-C 2yc'
_symmetry_space_group_name_H-M 'C 1 2/c 1'
_atom_sites_solution_hydrogens none
_atom_sites_solution_primary direct
_atom_sites_solution_secondary difmap
_audit_creation_method SHELXL-97
_audit_update_record
;
2017-01-11 deposited with the CCDC.
2017-03-02 downloaded from the CCDC.
;
_cell_angle_alpha 90.00
_cell_angle_beta 121.188(5)
_cell_angle_gamma 90.00
_cell_formula_units_Z 4
_cell_length_a 16.6113(14)
_cell_length_b 13.6678(15)
_cell_length_c 15.1514(14)
_cell_measurement_reflns_used 2546
_cell_measurement_temperature 296(2)
_cell_measurement_theta_max 27.36
_cell_measurement_theta_min 2.87
_cell_volume 2942.8(5)
_computing_cell_refinement 'Bruker SMART'
_computing_data_collection 'Bruker SMART'
_computing_data_reduction 'Bruker SAINT'
_computing_molecular_graphics 'Bruker SHELXTL'
_computing_publication_material 'Bruker SHELXTL'
_computing_structure_refinement 'Bruker SHELXTL'
_computing_structure_solution 'Bruker SHELXTL'
_diffrn_ambient_temperature 296(2)
_diffrn_measured_fraction_theta_full 0.993
_diffrn_measured_fraction_theta_max 0.993
_diffrn_measurement_device_type 'CCD area detector'
_diffrn_measurement_method 'phi and omega scans'
_diffrn_radiation_monochromator graphite
_diffrn_radiation_source 'fine-focus sealed tube'
_diffrn_radiation_type MoK\a
_diffrn_radiation_wavelength 0.71073
_diffrn_reflns_av_R_equivalents 0.0907
_diffrn_reflns_av_sigmaI/netI 0.0841
_diffrn_reflns_limit_h_max 21
_diffrn_reflns_limit_h_min -21
_diffrn_reflns_limit_k_max 17
_diffrn_reflns_limit_k_min -15
_diffrn_reflns_limit_l_max 19
_diffrn_reflns_limit_l_min -19
_diffrn_reflns_number 16555
_diffrn_reflns_theta_full 27.53
_diffrn_reflns_theta_max 27.53
_diffrn_reflns_theta_min 2.07
_exptl_absorpt_coefficient_mu 9.414
_exptl_absorpt_correction_T_max 0.4913
_exptl_absorpt_correction_T_min 0.2881
_exptl_absorpt_correction_type numerical
_exptl_absorpt_process_details face-indexed
_exptl_crystal_colour colourless
_exptl_crystal_density_diffrn 3.899
_exptl_crystal_density_method 'not measured'
_exptl_crystal_description block
_exptl_crystal_F_000 3064
_exptl_crystal_size_max 0.18
_exptl_crystal_size_mid 0.11
_exptl_crystal_size_min 0.09
_refine_diff_density_max 4.834
_refine_diff_density_min -3.384
_refine_diff_density_rms 0.358
_refine_ls_extinction_coef 0.00010(2)
_refine_ls_extinction_expression Fc^*^=kFc[1+0.001xFc^2^\l^3^/sin(2\q)]^-1/4^
_refine_ls_extinction_method SHELXL
_refine_ls_goodness_of_fit_ref 1.114
_refine_ls_hydrogen_treatment none
_refine_ls_matrix_type full
_refine_ls_number_parameters 260
_refine_ls_number_reflns 3360
_refine_ls_number_restraints 216
_refine_ls_restrained_S_all 1.095
_refine_ls_R_factor_all 0.1004
_refine_ls_R_factor_gt 0.0688
_refine_ls_shift/su_max 0.001
_refine_ls_shift/su_mean 0.000
_refine_ls_structure_factor_coef Fsqd
_refine_ls_weighting_details 'calc w=1/[\s^2^(Fo^2^)+(0.0001P)^2^+365.1845P] where P=(Fo^2^+2Fc^2^)/3'
_refine_ls_weighting_scheme calc
_refine_ls_wR_factor_gt 0.1434
_refine_ls_wR_factor_ref 0.1535
_reflns_number_gt 2349
_reflns_number_total 3360
_reflns_threshold_expression >2sigma(I)
_cod_data_source_file c7dt00204a2.cif
_cod_data_source_block 1
_cod_depositor_comments
;
The following automatic conversions were performed:

'_symmetry_cell_setting' value 'Monoclinic' changed to 'monoclinic'
according to
/home/data/users/saulius/crontab/automatic-downloads/rss-feeds/RSC/lib/dictionaries/cif_core.dic
dictionary named 'cif_core.dic' version 2.4.2 from 2011-04-26.

Automatic conversion script
Id: cif_fix_values 4973 2017-02-22 13:04:09Z antanas 

 Adding full bibliography for 7042302--7042303.cif.
;
_cod_original_sg_symbol_H-M 'C2/c  '
_cod_database_code 7042302

loop_
_symmetry_equiv_pos_as_xyz
'x, y, z'
'-x, y, -z+1/2'
'x+1/2, y+1/2, z'
'-x+1/2, y+1/2, -z+1/2'
'-x, -y, -z'
'x, -y, z-1/2'
'-x+1/2, -y+1/2, -z'
'x+1/2, -y+1/2, z-1/2'

loop_
_atom_site_label
_atom_site_type_symbol
_atom_site_fract_x
_atom_site_fract_y
_atom_site_fract_z
_atom_site_U_iso_or_equiv
_atom_site_adp_type
_atom_site_occupancy
_atom_site_symmetry_multiplicity
_atom_site_calc_flag
_atom_site_refinement_flags
Ba1 Ba 1.0000 0.27769(11) 0.2500 0.0211(3) Uani 1 2 d SU
Ba2 Ba 1.09478(6) -0.01084(8) 0.17136(7) 0.0171(3) Uani 1 1 d U
Ba3 Ba 0.87793(7) 0.50060(9) -0.00095(8) 0.0282(3) Uani 1 1 d U
Ba4 Ba 1.0000 -0.30669(12) 0.2500 0.0280(4) Uani 1 2 d SU
Ba5 Ba 0.73083(13) 0.22014(14) 0.23511(14) 0.0247(5) Uani 0.50 1 d PU
Na1 Na 0.73083(13) 0.22014(14) 0.23511(14) 0.0247(5) Uani 0.50 1 d PU
Mg1 Mg 1.1170(3) 0.4862(4) 0.2332(4) 0.0135(11) Uani 1 1 d U
B1 B 0.9725(12) 0.6849(14) -0.0585(13) 0.014(3) Uani 1 1 d U
B2 B 1.0695(14) -0.1637(15) -0.0131(15) 0.020(4) Uani 1 1 d U
B3 B 1.2520(12) 0.6070(13) 0.4295(13) 0.012(3) Uani 1 1 d U
B4 B 1.1475(12) -0.1517(14) 0.3879(14) 0.015(4) Uani 1 1 d U
B5 B 1.2523(13) 0.3683(14) 0.4142(14) 0.015(4) Uani 1 1 d U
B6 B 1.0824(13) -0.1690(14) 0.5068(14) 0.017(4) Uani 1 1 d U
B7 B 0.8483(14) 0.1227(15) 0.1076(16) 0.023(4) Uani 1 1 d U
O1 O 0.9958(8) -0.1184(8) -0.0032(9) 0.016(2) Uani 1 1 d U
O2 O 0.7337(8) 0.6199(9) -0.0273(9) 0.022(3) Uani 1 1 d U
O3 O 0.6615(7) 0.3532(9) 0.0823(9) 0.020(3) Uani 1 1 d U
O4 O 0.7380(8) 0.3786(9) -0.0122(9) 0.021(3) Uani 1 1 d U
O5 O 0.8287(7) 0.1182(8) 0.4154(8) 0.016(2) Uani 1 1 d U
O6 O 1.1366(8) -0.1680(8) 0.2969(8) 0.019(2) Uani 1 1 d U
O7 O 0.9298(7) 0.1206(9) 0.1028(8) 0.019(2) Uani 1 1 d U
O8 O 0.9437(8) 0.2703(9) 0.0312(9) 0.023(3) Uani 1 1 d U
O9 O 1.0414(8) 0.4052(9) 0.0992(9) 0.024(3) Uani 1 1 d U
O10 O 1.0743(8) -0.1682(9) 0.4070(8) 0.020(3) Uani 1 1 d U
O11 O 1.1649(7) 0.5850(8) 0.3499(8) 0.015(2) Uani 1 1 d U
O12 O 1.1729(8) 0.3685(9) 0.3290(10) 0.026(3) Uani 1 1 d U
O13 O 0.8541(9) 0.1364(9) 0.1965(10) 0.026(3) Uani 1 1 d U
O14 O 0.9055(8) 0.7293(9) -0.0469(9) 0.024(3) Uani 1 1 d U
F1 F 1.0000 0.4798(10) 0.2500 0.021(3) Uani 1 2 d SU
F2 F 1.0503(7) 0.6000(8) 0.1327(7) 0.027(2) Uani 1 1 d U
F3 F 1.2190(7) 0.5047(10) 0.2064(8) 0.039(3) Uani 1 1 d U

loop_
_atom_site_aniso_label
_atom_site_aniso_U_11
_atom_site_aniso_U_22
_atom_site_aniso_U_33
_atom_site_aniso_U_23
_atom_site_aniso_U_13
_atom_site_aniso_U_12
Ba1 0.0265(7) 0.0224(8) 0.0215(7) 0.000 0.0175(6) 0.000
Ba2 0.0191(4) 0.0221(6) 0.0126(4) 0.0012(4) 0.0099(4) 0.0030(4)
Ba3 0.0156(5) 0.0427(8) 0.0301(6) 0.0093(5) 0.0143(4) 0.0038(5)
Ba4 0.0254(8) 0.0199(9) 0.0254(8) 0.000 0.0038(6) 0.000
Ba5 0.0335(9) 0.0318(11) 0.0246(9) 0.0247(8) 0.0263(8) 0.0227(8)
Na1 0.0335(9) 0.0318(11) 0.0246(9) 0.0247(8) 0.0263(8) 0.0227(8)
Mg1 0.011(2) 0.019(3) 0.014(2) -0.001(2) 0.0083(19) 0.000(2)
B1 0.016(6) 0.017(7) 0.011(7) 0.000(6) 0.008(5) -0.002(6)
B2 0.023(7) 0.021(8) 0.020(7) -0.003(6) 0.015(6) -0.003(6)
B3 0.013(6) 0.018(6) 0.010(6) 0.002(5) 0.009(5) -0.003(5)
B4 0.018(7) 0.020(8) 0.015(7) -0.004(6) 0.012(6) -0.005(6)
B5 0.021(7) 0.016(7) 0.014(7) -0.003(6) 0.013(6) 0.003(6)
B6 0.017(7) 0.022(8) 0.014(7) -0.001(6) 0.009(6) 0.003(6)
B7 0.024(7) 0.023(8) 0.027(8) 0.003(6) 0.016(6) 0.000(6)
O1 0.010(4) 0.019(5) 0.020(5) -0.003(4) 0.009(4) 0.004(4)
O2 0.020(5) 0.037(6) 0.016(5) 0.005(5) 0.015(4) 0.004(4)
O3 0.013(5) 0.029(6) 0.021(5) 0.000(4) 0.011(4) 0.002(4)
O4 0.016(5) 0.029(6) 0.023(6) 0.003(4) 0.015(4) 0.001(4)
O5 0.013(5) 0.029(6) 0.013(5) -0.006(4) 0.011(4) -0.005(4)
O6 0.025(5) 0.019(5) 0.016(5) 0.000(4) 0.012(4) -0.002(4)
O7 0.017(5) 0.029(6) 0.013(5) 0.003(4) 0.010(4) 0.005(4)
O8 0.021(5) 0.022(6) 0.036(6) 0.003(5) 0.020(5) 0.002(4)
O9 0.023(5) 0.029(6) 0.022(5) -0.002(5) 0.013(5) 0.001(5)
O10 0.020(5) 0.030(6) 0.011(5) 0.002(4) 0.009(4) -0.003(4)
O11 0.015(4) 0.024(5) 0.010(4) -0.003(4) 0.010(4) 0.004(4)
O12 0.014(4) 0.026(5) 0.035(5) 0.005(4) 0.009(4) 0.003(4)
O13 0.028(5) 0.033(6) 0.028(6) 0.003(5) 0.022(5) 0.005(5)
O14 0.024(5) 0.026(6) 0.032(6) -0.003(5) 0.021(5) -0.001(5)
F1 0.015(5) 0.021(6) 0.030(6) 0.000 0.014(5) 0.000
F2 0.025(5) 0.037(6) 0.017(5) 0.005(4) 0.010(4) 0.004(4)
F3 0.026(5) 0.068(7) 0.031(5) -0.006(5) 0.021(4) -0.006(5)

loop_
_atom_type_symbol
_atom_type_description
_atom_type_scat_dispersion_real
_atom_type_scat_dispersion_imag
_atom_type_scat_source
B B 0.0013 0.0007 'International Tables Vol C Tables 4.2.6.8 and 6.1.1.4'
O O 0.0106 0.0060 'International Tables Vol C Tables 4.2.6.8 and 6.1.1.4'
F F 0.0171 0.0103 'International Tables Vol C Tables 4.2.6.8 and 6.1.1.4'
Na Na 0.0362 0.0249 'International Tables Vol C Tables 4.2.6.8 and 6.1.1.4'
Mg Mg 0.0486 0.0363 'International Tables Vol C Tables 4.2.6.8 and 6.1.1.4'
Ba Ba -0.3244 2.2819 'International Tables Vol C Tables 4.2.6.8 and 6.1.1.4'

loop_
_geom_angle_atom_site_label_1
_geom_angle_atom_site_label_2
_geom_angle_atom_site_label_3
_geom_angle
_geom_angle_site_symmetry_1
_geom_angle_site_symmetry_3
O12 Ba1 O12 126.7(5) . 2_755
O12 Ba1 F1 63.4(3) . .
O12 Ba1 F1 63.4(3) 2_755 .
O12 Ba1 O13 69.1(4) . 2_755
O12 Ba1 O13 163.7(4) 2_755 2_755
F1 Ba1 O13 132.3(2) . 2_755
O12 Ba1 O13 163.7(3) . .
O12 Ba1 O13 69.1(4) 2_755 .
F1 Ba1 O13 132.3(2) . .
O13 Ba1 O13 95.3(5) 2_755 .
O12 Ba1 O7 125.7(3) . .
O12 Ba1 O7 95.0(3) 2_755 .
F1 Ba1 O7 138.4(2) . .
O13 Ba1 O7 70.1(3) 2_755 .
O13 Ba1 O7 48.2(3) . .
O12 Ba1 O7 95.0(3) . 2_755
O12 Ba1 O7 125.7(3) 2_755 2_755
F1 Ba1 O7 138.4(2) . 2_755
O13 Ba1 O7 48.2(3) 2_755 2_755
O13 Ba1 O7 70.1(3) . 2_755
O7 Ba1 O7 83.3(4) . 2_755
O12 Ba1 O8 82.8(3) . 2_755
O12 Ba1 O8 99.0(3) 2_755 2_755
F1 Ba1 O8 92.0(2) . 2_755
O13 Ba1 O8 85.9(3) 2_755 2_755
O13 Ba1 O8 91.4(3) . 2_755
O7 Ba1 O8 127.8(3) . 2_755
O7 Ba1 O8 48.3(3) 2_755 2_755
O12 Ba1 O8 99.0(3) . .
O12 Ba1 O8 82.8(3) 2_755 .
F1 Ba1 O8 92.0(2) . .
O13 Ba1 O8 91.4(3) 2_755 .
O13 Ba1 O8 85.9(3) . .
O7 Ba1 O8 48.3(3) . .
O7 Ba1 O8 127.8(3) 2_755 .
O8 Ba1 O8 176.1(5) 2_755 .
O12 Ba1 B7 73.8(4) . 2_755
O12 Ba1 B7 152.1(5) 2_755 2_755
F1 Ba1 B7 132.4(4) . 2_755
O13 Ba1 B7 24.7(4) 2_755 2_755
O13 Ba1 B7 90.0(4) . 2_755
O7 Ba1 B7 83.6(4) . 2_755
O7 Ba1 B7 26.3(4) 2_755 2_755
O8 Ba1 B7 61.9(4) 2_755 2_755
O8 Ba1 B7 115.1(4) . 2_755
O12 Ba1 O9 90.3(3) . 2_755
O12 Ba1 O9 60.6(3) 2_755 2_755
F1 Ba1 O9 57.2(2) . 2_755
O13 Ba1 O9 128.6(3) 2_755 2_755
O13 Ba1 O9 96.1(3) . 2_755
O7 Ba1 O9 143.7(3) . 2_755
O7 Ba1 O9 90.2(3) 2_755 2_755
O8 Ba1 O9 43.9(3) 2_755 2_755
O8 Ba1 O9 139.3(3) . 2_755
B7 Ba1 O9 105.6(4) 2_755 2_755
O12 Ba1 O9 60.6(3) . .
O12 Ba1 O9 90.3(3) 2_755 .
F1 Ba1 O9 57.2(2) . .
O13 Ba1 O9 96.1(3) 2_755 .
O13 Ba1 O9 128.6(3) . .
O7 Ba1 O9 90.2(3) . .
O7 Ba1 O9 143.7(3) 2_755 .
O8 Ba1 O9 139.3(3) 2_755 .
O8 Ba1 O9 43.9(3) . .
B7 Ba1 O9 117.5(4) 2_755 .
O9 Ba1 O9 114.4(4) 2_755 .
O13 Ba2 F3 67.2(4) 2_755 4_745
O13 Ba2 O1 160.7(4) 2_755 .
F3 Ba2 O1 128.3(3) 4_745 .
O13 Ba2 O6 101.9(4) 2_755 .
F3 Ba2 O6 78.0(3) 4_745 .
O1 Ba2 O6 93.4(3) . .
O13 Ba2 O1 91.1(4) 2_755 5_755
F3 Ba2 O1 117.6(3) 4_745 5_755
O1 Ba2 O1 71.8(4) . 5_755
O6 Ba2 O1 163.0(3) . 5_755
O13 Ba2 O3 143.7(3) 2_755 3_545
F3 Ba2 O3 77.5(3) 4_745 3_545
O1 Ba2 O3 51.0(3) . 3_545
O6 Ba2 O3 78.1(3) . 3_545
O1 Ba2 O3 97.9(3) 5_755 3_545
O13 Ba2 O5 80.5(3) 2_755 2_755
F3 Ba2 O5 68.8(3) 4_745 2_755
O1 Ba2 O5 94.3(3) . 2_755
O6 Ba2 O5 142.9(3) . 2_755
O1 Ba2 O5 49.7(3) 5_755 2_755
O3 Ba2 O5 79.0(3) 3_545 2_755
O13 Ba2 O7 71.5(3) 2_755 .
F3 Ba2 O7 136.1(4) 4_745 .
O1 Ba2 O7 90.2(3) . .
O6 Ba2 O7 125.3(3) . .
O1 Ba2 O7 48.8(3) 5_755 .
O3 Ba2 O7 138.1(3) 3_545 .
O5 Ba2 O7 90.9(3) 2_755 .
O13 Ba2 O10 131.3(3) 2_755 2_755
F3 Ba2 O10 141.5(3) 4_745 2_755
O1 Ba2 O10 46.3(3) . 2_755
O6 Ba2 O10 65.7(3) . 2_755
O1 Ba2 O10 97.5(3) 5_755 2_755
O3 Ba2 O10 82.5(3) 3_545 2_755
O5 Ba2 O10 138.5(3) 2_755 2_755
O7 Ba2 O10 78.8(3) . 2_755
O13 Ba2 B2 163.8(4) 2_755 .
F3 Ba2 B2 103.2(4) 4_745 .
O1 Ba2 B2 25.1(4) . .
O6 Ba2 B2 88.1(4) . .
O1 Ba2 B2 81.9(4) 5_755 .
O3 Ba2 B2 26.2(4) 3_545 .
O5 Ba2 B2 83.9(4) 2_755 .
O7 Ba2 B2 113.1(4) . .
O10 Ba2 B2 64.4(4) 2_755 .
O13 Ba2 B6 83.1(4) 2_755 6
F3 Ba2 B6 93.4(4) 4_745 6
O1 Ba2 B6 84.4(4) . 6
O6 Ba2 B6 167.2(4) . 6
O1 Ba2 B6 24.3(4) 5_755 6
O3 Ba2 B6 90.8(4) 3_545 6
O5 Ba2 B6 25.6(4) 2_755 6
O7 Ba2 B6 67.4(4) . 6
O10 Ba2 B6 119.7(4) 2_755 6
B2 Ba2 B6 84.6(5) . 6
O13 Ba2 B2 80.2(4) 2_755 5_755
F3 Ba2 B2 129.6(4) 4_745 5_755
O1 Ba2 B2 80.6(4) . 5_755
O6 Ba2 B2 148.3(4) . 5_755
O1 Ba2 B2 23.7(4) 5_755 5_755
O3 Ba2 B2 118.8(4) 3_545 5_755
O5 Ba2 B2 68.8(4) 2_755 5_755
O7 Ba2 B2 25.1(4) . 5_755
O10 Ba2 B2 88.9(4) 2_755 5_755
B2 Ba2 B2 98.0(4) . 5_755
B6 Ba2 B2 43.7(4) 6 5_755
F3 Ba3 O9 118.2(3) 5_765 .
F3 Ba3 O2 83.8(3) 5_765 .
O9 Ba3 O2 157.9(3) . .
F3 Ba3 O9 63.5(3) 5_765 5_765
O9 Ba3 O9 84.3(4) . 5_765
O2 Ba3 O9 105.8(3) . 5_765
F3 Ba3 O4 86.1(3) 5_765 .
O9 Ba3 O4 108.2(4) . .
O2 Ba3 O4 73.1(3) . .
O9 Ba3 O4 149.3(3) 5_765 .
F3 Ba3 F2 128.3(3) 5_765 .
O9 Ba3 F2 58.5(3) . .
O2 Ba3 F2 107.4(3) . .
O9 Ba3 F2 64.8(3) 5_765 .
O4 Ba3 F2 145.6(3) . .
F3 Ba3 O11 132.3(3) 5_765 2_755
O9 Ba3 O11 109.4(3) . 2_755
O2 Ba3 O11 48.8(3) . 2_755
O9 Ba3 O11 127.5(3) 5_765 2_755
O4 Ba3 O11 75.8(3) . 2_755
F2 Ba3 O11 79.7(3) . 2_755
F3 Ba3 F2 56.0(3) 5_765 5_765
O9 Ba3 F2 62.3(3) . 5_765
O2 Ba3 F2 139.5(3) . 5_765
O9 Ba3 F2 54.0(3) 5_765 5_765
O4 Ba3 F2 106.2(3) . 5_765
F2 Ba3 F2 95.0(3) . 5_765
O11 Ba3 F2 171.7(3) 2_755 5_765
F3 Ba3 B3 107.5(4) 5_765 2_755
O9 Ba3 B3 133.8(4) . 2_755
O2 Ba3 B3 25.3(4) . 2_755
O9 Ba3 B3 124.3(4) 5_765 2_755
O4 Ba3 B3 66.9(4) . 2_755
F2 Ba3 B3 98.5(4) . 2_755
O11 Ba3 B3 24.9(4) 2_755 2_755
F2 Ba3 B3 163.3(4) 5_765 2_755
F3 Ba3 F1 173.3(4) 5_765 .
O9 Ba3 F1 57.3(3) . .
O2 Ba3 F1 100.9(3) . .
O9 Ba3 F1 118.9(3) 5_765 .
O4 Ba3 F1 90.8(3) . .
F2 Ba3 F1 54.9(3) . .
O11 Ba3 F1 52.2(2) 2_755 .
F2 Ba3 F1 119.5(2) 5_765 .
B3 Ba3 F1 76.6(3) 2_755 .
F3 Ba3 O8 95.8(4) 5_765 .
O9 Ba3 O8 44.3(3) . .
O2 Ba3 O8 141.9(3) . .
O9 Ba3 O8 107.9(3) 5_765 .
O4 Ba3 O8 68.9(3) . .
F2 Ba3 O8 102.5(3) . .
O11 Ba3 O8 117.0(3) 2_755 .
F2 Ba3 O8 57.7(3) 5_765 .
B3 Ba3 O8 127.8(4) 2_755 .
F1 Ba3 O8 77.6(3) . .
F3 Ba3 O14 81.1(3) 5_765 .
O9 Ba3 O14 111.9(3) . .
O2 Ba3 O14 67.2(3) . .
O9 Ba3 O14 44.6(3) 5_765 .
O4 Ba3 O14 139.3(3) . .
F2 Ba3 O14 59.9(3) . .
O11 Ba3 O14 84.8(3) 2_755 .
F2 Ba3 O14 98.2(3) 5_765 .
B3 Ba3 O14 80.4(4) 2_755 .
F1 Ba3 O14 105.0(3) . .
O8 Ba3 O14 150.6(3) . .
F2 Ba4 F2 122.5(5) 2_745 1_545
F2 Ba4 O6 131.5(3) 2_745 .
F2 Ba4 O6 90.0(3) 1_545 .
F2 Ba4 O6 90.0(3) 2_745 2_755
F2 Ba4 O6 131.5(3) 1_545 2_755
O6 Ba4 O6 92.9(5) . 2_755
F2 Ba4 O11 86.7(3) 2_745 1_545
F2 Ba4 O11 62.8(3) 1_545 1_545
O6 Ba4 O11 77.1(3) . 1_545
O6 Ba4 O11 163.3(3) 2_755 1_545
F2 Ba4 O11 62.8(3) 2_745 2_745
F2 Ba4 O11 86.7(3) 1_545 2_745
O6 Ba4 O11 163.3(3) . 2_745
O6 Ba4 O11 77.1(3) 2_755 2_745
O11 Ba4 O11 115.5(5) 1_545 2_745
F2 Ba4 O10 84.7(3) 2_745 .
F2 Ba4 O10 138.4(3) 1_545 .
O6 Ba4 O10 50.8(3) . .
O6 Ba4 O10 72.2(3) 2_755 .
O11 Ba4 O10 91.2(3) 1_545 .
O11 Ba4 O10 134.9(3) 2_745 .
F2 Ba4 O10 138.4(3) 2_745 2_755
F2 Ba4 O10 84.7(3) 1_545 2_755
O6 Ba4 O10 72.2(3) . 2_755
O6 Ba4 O10 50.8(3) 2_755 2_755
O11 Ba4 O10 134.9(3) 1_545 2_755
O11 Ba4 O10 91.2(3) 2_745 2_755
O10 Ba4 O10 94.2(5) . 2_755
F2 Ba4 F1 61.2(2) 2_745 1_545
F2 Ba4 F1 61.2(2) 1_545 1_545
O6 Ba4 F1 133.5(2) . 1_545
O6 Ba4 F1 133.5(2) 2_755 1_545
O11 Ba4 F1 57.7(2) 1_545 1_545
O11 Ba4 F1 57.7(2) 2_745 1_545
O10 Ba4 F1 132.9(2) . 1_545
O10 Ba4 F1 132.9(2) 2_755 1_545
F2 Ba4 B4 111.6(4) 2_745 2_755
F2 Ba4 B4 106.9(4) 1_545 2_755
O6 Ba4 B4 87.8(4) . 2_755
O6 Ba4 B4 25.1(4) 2_755 2_755
O11 Ba4 B4 161.4(4) 1_545 2_755
O11 Ba4 B4 77.5(4) 2_745 2_755
O10 Ba4 B4 87.6(4) . 2_755
O10 Ba4 B4 27.0(4) 2_755 2_755
F1 Ba4 B4 133.3(4) 1_545 2_755
F2 Ba4 B4 106.9(4) 2_745 .
F2 Ba4 B4 111.6(4) 1_545 .
O6 Ba4 B4 25.1(4) . .
O6 Ba4 B4 87.8(4) 2_755 .
O11 Ba4 B4 77.5(4) 1_545 .
O11 Ba4 B4 161.4(4) 2_745 .
O10 Ba4 B4 27.0(4) . .
O10 Ba4 B4 87.6(4) 2_755 .
F1 Ba4 B4 133.3(4) 1_545 .
B4 Ba4 B4 93.5(7) 2_755 .
F2 Ba4 Mg1 92.2(2) 2_745 1_545
F2 Ba4 Mg1 35.5(2) 1_545 1_545
O6 Ba4 Mg1 99.2(2) . 1_545
O6 Ba4 Mg1 161.5(2) 2_755 1_545
O11 Ba4 Mg1 35.2(2) 1_545 1_545
O11 Ba4 Mg1 87.6(2) 2_745 1_545
O10 Ba4 Mg1 126.4(2) . 1_545
O10 Ba4 Mg1 120.2(2) 2_755 1_545
F1 Ba4 Mg1 36.39(8) 1_545 1_545
B4 Ba4 Mg1 141.0(3) 2_755 1_545
B4 Ba4 Mg1 109.0(3) . 1_545
O13 Ba5 O6 167.7(4) . 3_455
O13 Ba5 O3 97.9(4) . .
O6 Ba5 O3 81.3(3) 3_455 .
O13 Ba5 O5 82.7(3) . .
O6 Ba5 O5 95.4(3) 3_455 .
O3 Ba5 O5 167.1(4) . .
O13 Ba5 F3 62.7(3) . 3_445
O6 Ba5 F3 127.6(3) 3_455 3_445
O3 Ba5 F3 125.3(3) . 3_445
O5 Ba5 F3 66.4(3) . 3_445
O13 Ba5 O12 67.9(4) . 2_755
O6 Ba5 O12 103.3(3) 3_455 2_755
O3 Ba5 O12 48.3(3) . 2_755
O5 Ba5 O12 121.5(3) . 2_755
F3 Ba5 O12 128.4(3) 3_445 2_755
O13 Ba5 F2 108.8(3) . 3_445
O6 Ba5 F2 83.5(3) 3_455 3_445
O3 Ba5 F2 93.2(3) . 3_445
O5 Ba5 F2 98.8(3) . 3_445
F3 Ba5 F2 54.4(3) 3_445 3_445
O12 Ba5 F2 137.7(3) 2_755 3_445
O13 Ba5 O11 113.7(3) . 3_445
O6 Ba5 O11 72.8(3) 3_455 3_445
O3 Ba5 O11 140.2(3) . 3_445
O5 Ba5 O11 48.3(3) . 3_445
F3 Ba5 O11 58.3(3) 3_445 3_445
O12 Ba5 O11 167.2(3) 2_755 3_445
F2 Ba5 O11 54.8(3) 3_445 3_445
O13 Ba5 O14 85.9(3) . 6_566
O6 Ba5 O14 84.0(3) 3_455 6_566
O3 Ba5 O14 120.5(3) . 6_566
O5 Ba5 O14 46.6(3) . 6_566
F3 Ba5 O14 109.1(3) 3_445 6_566
O12 Ba5 O14 80.6(3) 2_755 6_566
F2 Ba5 O14 141.6(3) 3_445 6_566
O11 Ba5 O14 86.8(3) 3_445 6_566
O13 Ba5 B5 75.8(4) . 2_755
O6 Ba5 B5 99.8(4) 3_455 2_755
O3 Ba5 B5 26.6(4) . 2_755
O5 Ba5 B5 144.9(4) . 2_755
F3 Ba5 B5 123.7(4) 3_445 2_755
O12 Ba5 B5 23.8(4) 2_755 2_755
F2 Ba5 B5 114.2(4) 3_445 2_755
O11 Ba5 B5 166.7(4) 3_445 2_755
O14 Ba5 B5 103.7(4) 6_566 2_755
O13 Ba5 B3 105.4(4) . 3_445
O6 Ba5 B3 76.0(4) 3_455 3_445
O3 Ba5 B3 156.7(4) . 3_445
O5 Ba5 B3 26.1(4) . 3_445
F3 Ba5 B3 67.7(4) 3_445 3_445
O12 Ba5 B3 142.8(4) 2_755 3_445
F2 Ba5 B3 79.5(4) 3_445 3_445
O11 Ba5 B3 24.9(4) 3_445 3_445
O14 Ba5 B3 62.3(4) 6_566 3_445
B5 Ba5 B3 165.4(5) 2_755 3_445
O13 Ba5 Mg1 94.3(3) . 3_445
O6 Ba5 Mg1 96.1(3) 3_455 3_445
O3 Ba5 Mg1 126.0(3) . 3_445
O5 Ba5 Mg1 66.7(2) . 3_445
F3 Ba5 Mg1 31.6(2) 3_445 3_445
O12 Ba5 Mg1 157.6(3) 2_755 3_445
F2 Ba5 Mg1 33.6(2) 3_445 3_445
O11 Ba5 Mg1 33.2(2) 3_445 3_445
O14 Ba5 Mg1 112.8(2) 6_566 3_445
B5 Ba5 Mg1 141.5(4) 2_755 3_445
B3 Ba5 Mg1 53.1(3) 3_445 3_445
F3 Mg1 O11 96.0(5) . .
F3 Mg1 O12 97.2(5) . .
O11 Mg1 O12 94.4(5) . .
F3 Mg1 F2 86.6(5) . .
O11 Mg1 F2 87.7(5) . .
O12 Mg1 F2 175.5(5) . .
F3 Mg1 O9 90.9(5) . .
O11 Mg1 O9 167.1(5) . .
O12 Mg1 O9 95.6(5) . .
F2 Mg1 O9 81.8(5) . .
F3 Mg1 F1 173.4(5) . .
O11 Mg1 F1 83.8(4) . .
O12 Mg1 F1 89.4(5) . .
F2 Mg1 F1 86.8(4) . .
O9 Mg1 F1 88.1(4) . .
F3 Mg1 Ba4 118.8(4) . 1_565
O11 Mg1 Ba4 52.0(3) . 1_565
O12 Mg1 Ba4 130.5(4) . 1_565
F2 Mg1 Ba4 48.6(3) . 1_565
O9 Mg1 Ba4 115.1(4) . 1_565
F1 Mg1 Ba4 56.0(4) . 1_565
F3 Mg1 Ba3 47.3(3) . 5_765
O11 Mg1 Ba3 128.7(4) . 5_765
O12 Mg1 Ba3 120.4(4) . 5_765
F2 Mg1 Ba3 60.6(3) . 5_765
O9 Mg1 Ba3 51.1(3) . 5_765
F1 Mg1 Ba3 128.39(19) . 5_765
Ba4 Mg1 Ba3 109.08(14) 1_565 5_765
F3 Mg1 Ba3 114.0(4) . .
O11 Mg1 Ba3 122.7(3) . .
O12 Mg1 Ba3 126.1(4) . .
F2 Mg1 Ba3 49.6(3) . .
O9 Mg1 Ba3 44.5(3) . .
F1 Mg1 Ba3 61.10(12) . .
Ba4 Mg1 Ba3 70.68(9) 1_565 .
Ba3 Mg1 Ba3 67.35(9) 5_765 .
F3 Mg1 Ba5 52.8(4) . 3
O11 Mg1 Ba5 56.7(3) . 3
O12 Mg1 Ba5 129.2(4) . 3
F2 Mg1 Ba5 55.2(3) . 3
O9 Mg1 Ba5 121.1(4) . 3
F1 Mg1 Ba5 122.6(4) . 3
Ba4 Mg1 Ba5 66.68(10) 1_565 3
Ba3 Mg1 Ba5 72.03(10) 5_765 3
Ba3 Mg1 Ba5 104.51(13) . 3
F3 Mg1 Na1 52.8(4) . 3
O11 Mg1 Na1 56.7(3) . 3
O12 Mg1 Na1 129.2(4) . 3
F2 Mg1 Na1 55.2(3) . 3
O9 Mg1 Na1 121.1(4) . 3
F1 Mg1 Na1 122.6(4) . 3
Ba4 Mg1 Na1 66.68(10) 1_565 3
Ba3 Mg1 Na1 72.03(10) 5_765 3
Ba3 Mg1 Na1 104.51(13) . 3
Ba5 Mg1 Na1 0.00(6) 3 3
F3 Mg1 Ba3 129.6(4) . 2_755
O11 Mg1 Ba3 45.2(3) . 2_755
O12 Mg1 Ba3 63.7(4) . 2_755
F2 Mg1 Ba3 115.7(3) . 2_755
O9 Mg1 Ba3 134.5(4) . 2_755
F1 Mg1 Ba3 54.10(11) . 2_755
Ba4 Mg1 Ba3 67.13(8) 1_565 2_755
Ba3 Mg1 Ba3 173.90(16) 5_765 2_755
Ba3 Mg1 Ba3 114.52(11) . 2_755
Ba5 Mg1 Ba3 101.90(12) 3 2_755
Na1 Mg1 Ba3 101.90(12) 3 2_755
O9 B1 O14 120.9(15) 5_765 .
O9 B1 O8 116.9(14) 5_765 5_765
O14 B1 O8 122.1(15) . 5_765
O9 B1 Ba1 78.5(9) 5_765 5_765
O14 B1 Ba1 123.9(11) . 5_765
O8 B1 Ba1 66.7(8) 5_765 5_765
O9 B1 Ba3 55.4(8) 5_765 .
O14 B1 Ba3 77.0(9) . .
O8 B1 Ba3 143.5(11) 5_765 .
Ba1 B1 Ba3 132.0(6) 5_765 .
O9 B1 Ba3 49.7(8) 5_765 5_765
O14 B1 Ba3 148.5(12) . 5_765
O8 B1 Ba3 76.1(9) 5_765 5_765
Ba1 B1 Ba3 86.0(4) 5_765 5_765
Ba3 B1 Ba3 74.9(4) . 5_765
O1 B2 O3 109.5(14) . 3_545
O1 B2 O7 109.4(14) . 5_755
O3 B2 O7 109.8(13) 3_545 5_755
O1 B2 O8 112.8(14) . 5_755
O3 B2 O8 108.3(14) 3_545 5_755
O7 B2 O8 107.0(14) 5_755 5_755
O1 B2 Ba2 52.5(8) . .
O3 B2 Ba2 57.7(8) 3_545 .
O7 B2 Ba2 117.4(11) 5_755 .
O8 B2 Ba2 135.6(11) 5_755 .
O1 B2 Ba2 51.3(8) . 5_755
O3 B2 Ba2 127.7(11) 3_545 5_755
O7 B2 Ba2 58.2(8) 5_755 5_755
O8 B2 Ba2 124.1(11) 5_755 5_755
Ba2 B2 Ba2 82.0(4) . 5_755
O2 B3 O11 119.6(13) 2_755 .
O2 B3 O5 118.9(13) 2_755 3
O11 B3 O5 121.5(13) . 3
O2 B3 Ba5 143.6(12) 2_755 3
O11 B3 Ba5 74.2(8) . 3
O5 B3 Ba5 58.7(7) 3 3
O2 B3 Ba3 58.1(7) 2_755 2_755
O11 B3 Ba3 66.8(8) . 2_755
O5 B3 Ba3 156.7(12) 3 2_755
Ba5 B3 Ba3 139.4(6) 3 2_755
O6 B4 O10 121.6(15) . .
O6 B4 O2 122.2(14) . 8_556
O10 B4 O2 116.1(14) . 8_556
O6 B4 Ba4 62.8(8) . .
O10 B4 Ba4 64.0(8) . .
O2 B4 Ba4 154.6(12) 8_556 .
O12 B5 O4 123.7(15) . 2_755
O12 B5 O3 122.0(15) . 2_755
O4 B5 O3 114.2(14) 2_755 2_755
O12 B5 Ba5 72.9(9) . 2_755
O4 B5 Ba5 144.3(12) 2_755 2_755
O3 B5 Ba5 58.1(8) 2_755 2_755
O12 B5 Na1 72.9(9) . 2_755
O4 B5 Na1 144.3(12) 2_755 2_755
O3 B5 Na1 58.1(8) 2_755 2_755
Ba5 B5 Na1 0.00(5) 2_755 2_755
O1 B6 O10 111.2(14) 2_755 .
O1 B6 O5 107.9(13) 2_755 5_756
O10 B6 O5 109.7(13) . 5_756
O1 B6 O14 113.0(14) 2_755 2_745
O10 B6 O14 110.7(14) . 2_745
O5 B6 O14 104.0(13) 5_756 2_745
O1 B6 Ba2 53.1(8) 2_755 6_556
O10 B6 Ba2 133.8(12) . 6_556
O5 B6 Ba2 55.5(7) 5_756 6_556
O14 B6 Ba2 115.3(10) 2_745 6_556
O13 B7 O7 119.9(17) . .
O13 B7 O4 123.3(16) . 7_655
O7 B7 O4 116.3(16) . 7_655
O13 B7 Ba2 41.4(9) . 2_755
O7 B7 Ba2 104.6(11) . 2_755
O4 B7 Ba2 127.1(11) 7_655 2_755
B6 O1 B2 125.7(13) 2_755 .
B6 O1 Ba2 112.0(10) 2_755 .
B2 O1 Ba2 102.4(9) . .
B6 O1 Ba2 102.6(9) 2_755 5_755
B2 O1 Ba2 105.0(10) . 5_755
Ba2 O1 Ba2 108.2(4) . 5_755
B3 O2 B4 123.0(12) 2_755 8_455
B3 O2 Ba3 96.6(9) 2_755 .
B4 O2 Ba3 135.5(10) 8_455 .
B5 O3 B2 124.7(13) 2_755 3_455
B5 O3 Ba5 95.3(9) 2_755 .
B2 O3 Ba5 120.0(10) 3_455 .
B5 O3 Ba2 121.5(10) 2_755 3_455
B2 O3 Ba2 96.1(9) 3_455 3_455
Ba5 O3 Ba2 97.6(4) . 3_455
B7 O4 B5 125.2(13) 7_655 2_755
B7 O4 Ba3 116.1(10) 7_655 .
B5 O4 Ba3 110.9(9) 2_755 .
B3 O5 B6 122.1(12) 3_445 5_756
B3 O5 Ba5 95.2(9) 3_445 .
B6 O5 Ba5 112.5(9) 5_756 .
B3 O5 Ba2 131.1(10) 3_445 2_755
B6 O5 Ba2 98.9(8) 5_756 2_755
Ba5 O5 Ba2 91.8(3) . 2_755
B4 O6 Na1 132.5(11) . 3_545
B4 O6 Ba5 132.5(11) . 3_545
Na1 O6 Ba5 0.00(11) 3_545 3_545
B4 O6 Ba2 116.6(11) . .
Na1 O6 Ba2 101.0(4) 3_545 .
Ba5 O6 Ba2 101.0(4) 3_545 .
B4 O6 Ba4 92.1(9) . .
Na1 O6 Ba4 94.0(4) 3_545 .
Ba5 O6 Ba4 94.0(4) 3_545 .
Ba2 O6 Ba4 119.2(4) . .
B7 O7 B2 120.5(14) . 5_755
B7 O7 Ba1 87.6(10) . .
B2 O7 Ba1 102.8(10) 5_755 .
B7 O7 Ba2 137.5(11) . .
B2 O7 Ba2 96.7(9) 5_755 .
Ba1 O7 Ba2 104.5(3) . .
B1 O8 B2 121.7(13) 5_765 5_755
B1 O8 Ba1 87.9(9) 5_765 .
B2 O8 Ba1 99.9(9) 5_755 .
B1 O8 Ba3 79.9(9) 5_765 .
B2 O8 Ba3 155.7(10) 5_755 .
Ba1 O8 Ba3 91.2(3) . .
B1 O9 Mg1 144.5(11) 5_765 .
B1 O9 Ba3 107.8(10) 5_765 .
Mg1 O9 Ba3 102.6(5) . .
B1 O9 Ba3 101.2(10) 5_765 5_765
Mg1 O9 Ba3 93.5(4) . 5_765
Ba3 O9 Ba3 95.7(4) . 5_765
B1 O9 Ba1 77.3(9) 5_765 .
Mg1 O9 Ba1 80.6(4) . .
Ba3 O9 Ba1 98.0(3) . .
Ba3 O9 Ba1 165.9(4) 5_765 .
B4 O10 B6 126.5(13) . .
B4 O10 Ba4 89.0(9) . .
B6 O10 Ba4 130.4(10) . .
B4 O10 Ba2 119.7(10) . 2_755
B6 O10 Ba2 88.9(9) . 2_755
Ba4 O10 Ba2 102.8(3) . 2_755
B3 O11 Mg1 132.9(10) . .
B3 O11 Ba4 131.7(10) . 1_565
Mg1 O11 Ba4 92.8(4) . 1_565
B3 O11 Ba3 88.3(8) . 2_755
Mg1 O11 Ba3 105.7(5) . 2_755
Ba4 O11 Ba3 93.7(3) 1_565 2_755
B3 O11 Ba5 80.9(8) . 3
Mg1 O11 Ba5 90.1(4) . 3
Ba4 O11 Ba5 85.0(3) 1_565 3
Ba3 O11 Ba5 164.2(4) 2_755 3
B5 O12 Mg1 124.8(12) . .
B5 O12 Ba1 136.9(11) . .
Mg1 O12 Ba1 93.3(4) . .
B5 O12 Ba5 83.3(9) . 2_755
Mg1 O12 Ba5 114.9(5) . 2_755
Ba1 O12 Ba5 99.3(4) . 2_755
B7 O13 Ba2 119.5(12) . 2_755
B7 O13 Ba5 129.1(11) . .
Ba2 O13 Ba5 98.2(4) 2_755 .
B7 O13 Ba1 89.4(11) . .
Ba2 O13 Ba1 113.9(4) 2_755 .
Ba5 O13 Ba1 106.4(4) . .
B1 O14 B6 121.7(13) . 2_765
B1 O14 Ba5 109.6(9) . 6_565
B6 O14 Ba5 94.6(9) 2_765 6_565
B1 O14 Ba3 79.3(9) . .
B6 O14 Ba3 143.7(9) 2_765 .
Ba5 O14 Ba3 106.1(3) 6_565 .
Mg1 F1 Mg1 175.2(8) . 2_755
Mg1 F1 Ba1 92.4(4) . .
Mg1 F1 Ba1 92.4(4) 2_755 .
Mg1 F1 Ba4 87.6(4) . 1_565
Mg1 F1 Ba4 87.6(4) 2_755 1_565
Ba1 F1 Ba4 180.000(1) . 1_565
Mg1 F1 Ba3 84.87(14) . .
Mg1 F1 Ba3 94.71(14) 2_755 .
Ba1 F1 Ba3 95.0(2) . .
Ba4 F1 Ba3 85.0(2) 1_565 .
Mg1 F1 Ba3 94.71(14) . 2_755
Mg1 F1 Ba3 84.87(14) 2_755 2_755
Ba1 F1 Ba3 95.0(2) . 2_755
Ba4 F1 Ba3 85.0(2) 1_565 2_755
Ba3 F1 Ba3 170.0(5) . 2_755
Mg1 F2 Ba4 95.9(4) . 1_565
Mg1 F2 Ba3 97.1(4) . .
Ba4 F2 Ba3 99.0(3) 1_565 .
Mg1 F2 Ba5 91.1(4) . 3
Ba4 F2 Ba5 88.2(3) 1_565 3
Ba3 F2 Ba5 168.5(4) . 3
Mg1 F2 Ba3 84.5(4) . 5_765
Ba4 F2 Ba3 176.0(4) 1_565 5_765
Ba3 F2 Ba3 85.0(3) . 5_765
Ba5 F2 Ba3 87.8(3) 3 5_765
Mg1 F3 Ba3 100.1(4) . 5_765
Mg1 F3 Ba2 131.6(5) . 4_755
Ba3 F3 Ba2 126.2(4) 5_765 4_755
Mg1 F3 Na1 95.5(5) . 3
Ba3 F3 Na1 98.8(4) 5_765 3
Ba2 F3 Na1 90.7(3) 4_755 3
Mg1 F3 Ba5 95.5(5) . 3
Ba3 F3 Ba5 98.8(4) 5_765 3
Ba2 F3 Ba5 90.7(3) 4_755 3
Na1 F3 Ba5 0.00(7) 3 3

loop_
_geom_bond_atom_site_label_1
_geom_bond_atom_site_label_2
_geom_bond_distance
_geom_bond_site_symmetry_2
Ba1 O12 2.769(11) .
Ba1 O12 2.769(11) 2_755
Ba1 F1 2.762(14) .
Ba1 O13 2.868(13) 2_755
Ba1 O13 2.868(13) .
Ba1 O7 2.872(12) .
Ba1 O7 2.872(12) 2_755
Ba1 O8 2.944(12) 2_755
Ba1 O8 2.944(12) .
Ba1 B7 3.14(2) 2_755
Ba1 O9 3.218(12) 2_755
Ba1 O9 3.218(12) .
Ba2 O13 2.649(13) 2_755
Ba2 F3 2.667(10) 4_745
Ba2 O1 2.712(11) .
Ba2 O6 2.711(11) .
Ba2 O1 2.812(12) 5_755
Ba2 O3 2.838(11) 3_545
Ba2 O5 2.861(11) 2_755
Ba2 O7 2.978(11) .
Ba2 O10 3.237(12) 2_755
Ba2 B2 3.337(19) .
Ba2 B6 3.431(19) 6
Ba2 B2 3.48(2) 5_755
Ba3 F3 2.663(10) 5_765
Ba3 O9 2.666(12) .
Ba3 O2 2.751(11) .
Ba3 O9 2.782(12) 5_765
Ba3 O4 2.794(11) .
Ba3 F2 2.853(10) .
Ba3 O11 2.961(11) 2_755
Ba3 F2 3.124(10) 5_765
Ba3 B3 3.220(16) 2_755
Ba3 F1 3.2656(16) .
Ba3 O8 3.285(12) .
Ba3 O14 3.286(12) .
Ba4 F2 2.650(10) 2_745
Ba4 F2 2.650(10) 1_545
Ba4 O6 2.752(11) .
Ba4 O6 2.752(11) 2_755
Ba4 O11 2.773(10) 1_545
Ba4 O11 2.773(10) 2_745
Ba4 O10 2.779(12) .
Ba4 O10 2.779(12) 2_755
Ba4 F1 2.918(14) 1_545
Ba4 B4 3.092(18) 2_755
Ba4 B4 3.092(18) .
Ba4 Mg1 3.516(5) 1_545
Ba5 O13 2.662(12) .
Ba5 O6 2.680(11) 3_455
Ba5 O3 2.689(12) .
Ba5 O5 2.729(11) .
Ba5 F3 2.968(13) 3_445
Ba5 O12 3.037(13) 2_755
Ba5 F2 3.046(10) 3_445
Ba5 O11 3.099(11) 3_445
Ba5 O14 3.143(12) 6_566
Ba5 B5 3.155(17) 2_755
Ba5 B3 3.181(17) 3_445
Ba5 Mg1 3.707(6) 3_445
Mg1 F3 1.953(11) .
Mg1 O11 2.030(12) .
Mg1 O12 2.040(13) .
Mg1 F2 2.054(11) .
Mg1 O9 2.070(13) .
Mg1 F1 2.087(5) .
Mg1 Ba4 3.516(5) 1_565
Mg1 Ba3 3.569(5) 5_765
Mg1 Ba5 3.707(6) 3
Mg1 Na1 3.707(6) 3
Mg1 Ba3 4.018(5) 2_755
B1 O9 1.34(2) 5_765
B1 O14 1.36(2) .
B1 O8 1.38(2) 5_765
B1 Ba1 3.204(17) 5_765
B1 Ba3 3.331(18) 5_765
B2 O1 1.45(2) .
B2 O3 1.48(2) 3_545
B2 O7 1.49(2) 5_755
B2 O8 1.48(2) 5_755
B2 Ba2 3.48(2) 5_755
B3 O2 1.385(19) 2_755
B3 O11 1.354(19) .
B3 O5 1.404(18) 3
B3 Ba5 3.181(17) 3
B3 Ba3 3.220(16) 2_755
B4 O6 1.31(2) .
B4 O10 1.406(19) .
B4 O2 1.41(2) 8_556
B5 O12 1.28(2) .
B5 O4 1.41(2) 2_755
B5 O3 1.42(2) 2_755
B5 Ba5 3.155(17) 2_755
B5 Na1 3.155(17) 2_755
B6 O1 1.45(2) 2_755
B6 O10 1.45(2) .
B6 O5 1.50(2) 5_756
B6 O14 1.49(2) 2_745
B6 Ba2 3.431(19) 6_556
B7 O13 1.31(2) .
B7 O7 1.39(2) .
B7 O4 1.41(2) 7_655
B7 Ba2 3.49(2) 2_755
O1 B6 1.45(2) 2_755
O1 Ba2 2.812(12) 5_755
O2 B3 1.385(19) 2_755
O2 B4 1.41(2) 8_455
O3 B5 1.42(2) 2_755
O3 B2 1.48(2) 3_455
O3 Ba2 2.838(11) 3_455
O4 B7 1.41(2) 7_655
O4 B5 1.41(2) 2_755
O5 B3 1.404(18) 3_445
O5 B6 1.50(2) 5_756
O5 Ba2 2.861(11) 2_755
O6 Na1 2.680(11) 3_545
O6 Ba5 2.680(11) 3_545
O7 B2 1.49(2) 5_755
O8 B1 1.38(2) 5_765
O8 B2 1.48(2) 5_755
O9 B1 1.34(2) 5_765
O9 Ba3 2.782(12) 5_765
O10 Ba2 3.237(12) 2_755
O11 Ba4 2.773(10) 1_565
O11 Ba3 2.961(11) 2_755
O11 Ba5 3.099(11) 3
O12 Ba5 3.037(12) 2_755
O13 Ba2 2.649(13) 2_755
O14 B6 1.49(2) 2_765
O14 Ba5 3.143(12) 6_565
F1 Mg1 2.087(5) 2_755
F1 Ba4 2.918(14) 1_565
F1 Ba3 3.2657(16) 2_755
F2 Ba4 2.650(10) 1_565
F2 Ba5 3.046(10) 3
F2 Ba3 3.124(10) 5_765
F3 Ba3 2.663(10) 5_765
F3 Ba2 2.667(10) 4_755
F3 Na1 2.968(13) 3
F3 Ba5 2.968(13) 3
